data_7246525
loop_
_publ_author_name
'Zhao, Hongtu'
'Zhang, Xiunan'
'Chen, Kui'
'Wu, Wenbo'
'Li, Shuyu'
'Wang, Ting'
'Huang, Xin'
'Wang, Na'
'Zhou, Lina'
'Hao, Hongxun'

_publ_section_title
;
 Mechanistic study on the structure--property relationship of flexible
 organic crystals
;
_journal_issue 17
_journal_name_full CrystEngComm
_journal_page_first 2600
_journal_page_last 2606
_journal_paper_doi 10.1039/D3CE00108C
_journal_volume 25
_journal_year 2023
_chemical_formula_moiety 'C16 H11 F6 N O2'
_chemical_formula_sum 'C16 H11 F6 N O2'
_chemical_formula_weight 363.26
_space_group_crystal_system monoclinic
_space_group_IT_number 14
_space_group_name_Hall '-P 2ybc'
_space_group_name_H-M_alt 'P 1 21/c 1'
_atom_sites_solution_hydrogens geom
_atom_sites_solution_primary dual
_audit_creation_date 2022-09-22
_audit_creation_method
;
Olex2 1.5
(compiled 2022.04.07 svn.rca3783a0 for OlexSys, GUI svn.r6498)
;
_audit_update_record
;
2023-01-10 deposited with the CCDC.	2023-03-27 downloaded from the CCDC.
;
_cell_angle_alpha 90
_cell_angle_beta 117.037(12)
_cell_angle_gamma 90
_cell_formula_units_Z 4
_cell_length_a 7.4706(6)
_cell_length_b 30.0542(15)
_cell_length_c 7.4459(7)
_cell_measurement_reflns_used 5301
_cell_measurement_temperature 113.15
_cell_measurement_theta_max 31.8850
_cell_measurement_theta_min 2.6900
_cell_volume 1489.1(3)
_computing_cell_refinement 'CrysAlisPro 1.171.39.46 (Rigaku OD, 2018)'
_computing_data_collection 'CrysAlisPro 1.171.39.46 (Rigaku OD, 2018)'
_computing_data_reduction 'CrysAlisPro 1.171.39.46 (Rigaku OD, 2018)'
_computing_molecular_graphics 'Olex2 1.5 (Dolomanov et al., 2009)'
_computing_publication_material 'Olex2 1.5 (Dolomanov et al., 2009)'
_computing_structure_refinement 'SHELXL 2018/3 (Sheldrick, 2015)'
_computing_structure_solution 'SHELXT 2018/2 (Sheldrick, 2018)'
_diffrn_ambient_temperature 113.15
_diffrn_detector 'CCD plate'
_diffrn_measured_fraction_theta_full 0.999
_diffrn_measured_fraction_theta_max 0.993
_diffrn_measurement_details
;
List of Runs (angles in degrees, time in seconds):

  # Type    Start    End  Width  t~exp~   \w     \q     \k     \f   Frames
#--------------------------------------------------------------------------
  1  \w   -120.00  60.00   1.00    8.00    --  -30.00  45.00   0.00  180
  2  \w   -120.00  30.00   1.00    8.00    --  -30.00  45.00  90.00  150
  3  \w   -120.00   0.00   1.00    8.00    --  -30.00  45.00 180.00  120
;
_diffrn_measurement_device 'abstract diffractometer'
_diffrn_measurement_device_type 'Rigaku mm007 Saturn70'
_diffrn_measurement_method '\w scans'
_diffrn_orient_matrix_type 'CrysAlisPro convention (1999,Acta A55,543-557)'
_diffrn_orient_matrix_UB_11 0.0495517000
_diffrn_orient_matrix_UB_12 0.0208222000
_diffrn_orient_matrix_UB_13 0.0157043000
_diffrn_orient_matrix_UB_21 -0.0943286000
_diffrn_orient_matrix_UB_22 0.0109966000
_diffrn_orient_matrix_UB_23 -0.0431622000
_diffrn_orient_matrix_UB_31 0.0035303000
_diffrn_orient_matrix_UB_32 0.0015435000
_diffrn_orient_matrix_UB_33 0.0966105000
_diffrn_radiation_monochromator confocal
_diffrn_radiation_probe x-ray
_diffrn_radiation_type 'Mo K\a'
_diffrn_radiation_wavelength 0.71073
_diffrn_reflns_av_R_equivalents 0.0774
_diffrn_reflns_av_unetI/netI 0.0607
_diffrn_reflns_Laue_measured_fraction_full 0.999
_diffrn_reflns_Laue_measured_fraction_max 0.993
_diffrn_reflns_limit_h_max 8
_diffrn_reflns_limit_h_min -9
_diffrn_reflns_limit_k_max 37
_diffrn_reflns_limit_k_min -37
_diffrn_reflns_limit_l_max 9
_diffrn_reflns_limit_l_min -9
_diffrn_reflns_number 10995
_diffrn_reflns_point_group_measured_fraction_full 0.999
_diffrn_reflns_point_group_measured_fraction_max 0.993
_diffrn_reflns_theta_full 25.242
_diffrn_reflns_theta_max 26.370
_diffrn_reflns_theta_min 2.711
_diffrn_source 'rotating anode'
_diffrn_source_type 'Enhance (Mo) X-ray Source'
_exptl_absorpt_coefficient_mu 0.157
_exptl_absorpt_correction_T_max 1.00000
_exptl_absorpt_correction_T_min 0.58169
_exptl_absorpt_correction_type multi-scan
_exptl_absorpt_process_details 'CrysAlisPro 1.171.39.46 (Rigaku Oxford Diffraction, 2018)'
_exptl_crystal_density_diffrn 1.620
_exptl_crystal_description plate
_exptl_crystal_F_000 736
_exptl_crystal_size_max 0.25
_exptl_crystal_size_mid 0.22
_exptl_crystal_size_min 0.2
_refine_diff_density_max 0.400
_refine_diff_density_min -0.346
_refine_diff_density_rms 0.065
_refine_ls_extinction_coef 0.0077(17)
_refine_ls_extinction_expression Fc^*^=kFc[1+0.001xFc^2^\l^3^/sin(2\q)]^-1/4^
_refine_ls_extinction_method 'SHELXL-2018/3 (Sheldrick 2018)'
_refine_ls_goodness_of_fit_ref 1.048
_refine_ls_hydrogen_treatment constr
_refine_ls_matrix_type full
_refine_ls_number_parameters 229
_refine_ls_number_reflns 3033
_refine_ls_number_restraints 0
_refine_ls_restrained_S_all 1.048
_refine_ls_R_factor_all 0.0784
_refine_ls_R_factor_gt 0.0542
_refine_ls_shift/su_max 0.000
_refine_ls_shift/su_mean 0.000
_refine_ls_structure_factor_coef Fsqd
_refine_ls_weighting_details 'w=1/[\s^2^(Fo^2^)+(0.0630P)^2^+0.5544P] where P=(Fo^2^+2Fc^2^)/3'
_refine_ls_weighting_scheme calc
_refine_ls_wR_factor_gt 0.1297
_refine_ls_wR_factor_ref 0.1492
_reflns_Friedel_coverage 0.000
_reflns_number_gt 2203
_reflns_number_total 3033
_reflns_threshold_expression 'I > 2\s(I)'
_cod_data_source_file d3ce00108c6.cif
_cod_data_source_block r20220922b
_cod_depositor_comments 'Adding full bibliography for 7246522--7246525.cif.'
_cod_original_cell_volume 1489.1(2)
_cod_database_code 7246525
_shelx_shelxl_version_number 2018/3
_chemical_oxdiff_formula 'C11 H10 N O'
_shelx_space_group_comment
;
The symmetry employed for this shelxl refinement is uniquely defined
by the following loop, which should always be used as a source of
symmetry information in preference to the above space-group names.
They are only intended as comments.
;
_shelx_estimated_absorpt_t_max 0.969
_shelx_estimated_absorpt_t_min 0.962
_olex2_refinement_description
;
1. Fixed Uiso
 At 1.2 times of:
  All C(H) groups
 At 1.5 times of:
  All C(H,H,H) groups, All O(H) groups
2.a Aromatic/amide H refined with riding coordinates:
 C4(H4), C6(H6), C8(H8), C9(H9), C12(H12), C14(H14), C15(H15)
2.b Idealised Me refined as rotating group:
 C16(H16A,H16B,H16C)
2.c Idealised tetrahedral OH refined as rotating group:
 O1(H1)
;
_olex2_submission_special_instructions 'No special instructions were received'
_oxdiff_exptl_absorpt_empirical_details
;
Empirical correction (ABSPACK) includes:
- Absorption correction using spherical harmonics
- Frame scaling
- Detector area scaling
;
_oxdiff_exptl_absorpt_empirical_full_max 3.705
_oxdiff_exptl_absorpt_empirical_full_min 0.490

loop_
_space_group_symop_operation_xyz
'x, y, z'
'-x, y+1/2, -z+1/2'
'-x, -y, -z'
'x, -y-1/2, z-1/2'

loop_
_atom_site_label
_atom_site_type_symbol
_atom_site_fract_x
_atom_site_fract_y
_atom_site_fract_z
_atom_site_U_iso_or_equiv
_atom_site_adp_type
_atom_site_occupancy
_atom_site_site_symmetry_order
_atom_site_calc_flag
_atom_site_refinement_flags_posn
_atom_site_refinement_flags_adp
_atom_site_refinement_flags_occupancy
_atom_site_disorder_assembly
_atom_site_disorder_group
F1 F -0.1421(3) 0.61250(7) -0.0538(3) 0.0685(6) Uani 1 1 d . . . . .
F2 F -0.0139(3) 0.54816(6) -0.0173(3) 0.0663(6) Uani 1 1 d . . . . .
F3 F 0.1279(3) 0.60302(8) -0.0778(3) 0.0658(6) Uani 1 1 d . . . . .
F4 F 0.2130(2) 0.51582(5) 0.7229(2) 0.0424(4) Uani 1 1 d . . . . .
F5 F 0.4898(3) 0.50773(5) 0.7072(3) 0.0506(5) Uani 1 1 d . . . . .
F6 F 0.4755(3) 0.55147(5) 0.9279(2) 0.0493(5) Uani 1 1 d . . . . .
O1 O 0.3403(2) 0.78436(5) 0.5194(3) 0.0299(4) Uani 1 1 d . . . . .
H1 H 0.307828 0.757404 0.497608 0.045 Uiso 1 1 calc R U . . .
O2 O 0.8710(2) 0.87498(5) 0.9901(3) 0.0288(4) Uani 1 1 d . . . . .
N1 N 0.3901(3) 0.69762(6) 0.5631(3) 0.0246(5) Uani 1 1 d . . . . .
C1 C 0.0312(4) 0.59061(8) 0.0257(4) 0.0311(6) Uani 1 1 d . . . . .
C2 C 0.3740(4) 0.53802(8) 0.7370(4) 0.0317(6) Uani 1 1 d . . . . .
C3 C 0.1514(3) 0.59974(8) 0.2458(4) 0.0236(5) Uani 1 1 d . . . . .
C4 C 0.2054(3) 0.56537(8) 0.3846(4) 0.0259(5) Uani 1 1 d . . . . .
H4 H 0.166608 0.535591 0.341777 0.031 Uiso 1 1 calc R U . . .
C5 C 0.3182(3) 0.57547(8) 0.5889(4) 0.0238(5) Uani 1 1 d . . . . .
C6 C 0.3784(3) 0.61872(8) 0.6522(4) 0.0242(5) Uani 1 1 d . . . . .
H6 H 0.453333 0.625092 0.791841 0.029 Uiso 1 1 calc R U . . .
C7 C 0.3286(3) 0.65316(8) 0.5098(4) 0.0228(5) Uani 1 1 d . . . . .
C8 C 0.2103(3) 0.64320(8) 0.3071(4) 0.0236(5) Uani 1 1 d . . . . .
H8 H 0.169500 0.666369 0.209726 0.028 Uiso 1 1 calc R U . . .
C9 C 0.5636(3) 0.70551(8) 0.7118(4) 0.0247(5) Uani 1 1 d . . . . .
H9 H 0.646905 0.681020 0.780818 0.030 Uiso 1 1 calc R U . . .
C10 C 0.6369(3) 0.74992(8) 0.7781(4) 0.0237(5) Uani 1 1 d . . . . .
C11 C 0.5261(3) 0.78780(8) 0.6781(4) 0.0234(5) Uani 1 1 d . . . . .
C12 C 0.6022(3) 0.83022(8) 0.7419(4) 0.0235(5) Uani 1 1 d . . . . .
H12 H 0.528494 0.855687 0.671198 0.028 Uiso 1 1 calc R U . . .
C13 C 0.7872(3) 0.83496(8) 0.9098(4) 0.0230(5) Uani 1 1 d . . . . .
C14 C 0.9025(4) 0.79793(8) 1.0107(4) 0.0271(6) Uani 1 1 d . . . . .
H14 H 1.030262 0.801581 1.124003 0.033 Uiso 1 1 calc R U . . .
C15 C 0.8276(3) 0.75623(8) 0.9426(4) 0.0262(6) Uani 1 1 d . . . . .
H15 H 0.906561 0.730945 1.008363 0.031 Uiso 1 1 calc R U . . .
C16 C 0.7531(4) 0.91413(8) 0.9127(4) 0.0341(6) Uani 1 1 d . . . . .
H16A H 0.728137 0.918854 0.773046 0.051 Uiso 1 1 calc R U . . .
H16B H 0.825454 0.939792 0.994879 0.051 Uiso 1 1 calc R U . . .
H16C H 0.624710 0.910666 0.917079 0.051 Uiso 1 1 calc R U . . .

loop_
_atom_site_aniso_label
_atom_site_aniso_U_11
_atom_site_aniso_U_22
_atom_site_aniso_U_33
_atom_site_aniso_U_23
_atom_site_aniso_U_13
_atom_site_aniso_U_12
F1 0.0483(11) 0.0803(15) 0.0454(12) -0.0126(10) -0.0062(9) 0.0266(10)
F2 0.1021(16) 0.0335(10) 0.0355(11) -0.0074(8) 0.0070(10) -0.0128(10)
F3 0.0724(13) 0.0983(17) 0.0298(11) -0.0068(10) 0.0260(10) -0.0228(12)
F4 0.0521(9) 0.0290(8) 0.0464(11) 0.0065(7) 0.0227(8) -0.0095(7)
F5 0.0627(11) 0.0342(9) 0.0603(12) 0.0187(8) 0.0328(10) 0.0237(8)
F6 0.0726(12) 0.0309(9) 0.0267(9) 0.0060(7) 0.0072(8) -0.0081(8)
O1 0.0291(9) 0.0208(9) 0.0313(10) -0.0007(8) 0.0065(8) 0.0000(7)
O2 0.0310(9) 0.0205(8) 0.0309(11) -0.0002(7) 0.0105(8) -0.0017(7)
N1 0.0309(10) 0.0192(10) 0.0282(12) -0.0010(8) 0.0175(10) 0.0013(8)
C1 0.0312(13) 0.0279(13) 0.0283(15) 0.0006(11) 0.0082(11) -0.0003(11)
C2 0.0386(14) 0.0210(13) 0.0305(15) -0.0009(11) 0.0113(12) -0.0019(11)
C3 0.0227(11) 0.0235(12) 0.0259(14) -0.0024(10) 0.0122(10) 0.0016(9)
C4 0.0278(12) 0.0192(12) 0.0319(15) -0.0013(10) 0.0146(11) -0.0007(9)
C5 0.0257(11) 0.0222(12) 0.0238(13) 0.0018(10) 0.0115(10) 0.0011(9)
C6 0.0258(11) 0.0217(12) 0.0261(14) 0.0010(10) 0.0126(10) 0.0002(9)
C7 0.0254(11) 0.0185(11) 0.0290(14) -0.0004(10) 0.0164(11) 0.0022(9)
C8 0.0242(11) 0.0217(12) 0.0268(14) 0.0062(10) 0.0132(10) 0.0037(9)
C9 0.0290(12) 0.0190(11) 0.0286(14) 0.0019(10) 0.0153(11) 0.0030(10)
C10 0.0279(12) 0.0221(12) 0.0265(14) 0.0008(10) 0.0171(11) 0.0002(9)
C11 0.0254(11) 0.0244(12) 0.0231(13) -0.0008(10) 0.0134(10) 0.0006(9)
C12 0.0294(12) 0.0209(12) 0.0243(13) 0.0049(10) 0.0157(11) 0.0049(10)
C13 0.0248(11) 0.0215(12) 0.0273(14) -0.0017(10) 0.0157(10) -0.0027(9)
C14 0.0232(11) 0.0289(13) 0.0288(14) 0.0010(11) 0.0114(10) -0.0026(10)
C15 0.0269(12) 0.0225(12) 0.0300(14) 0.0052(10) 0.0136(11) 0.0034(10)
C16 0.0360(14) 0.0212(13) 0.0415(17) -0.0014(11) 0.0145(13) -0.0006(11)

loop_
_atom_type_symbol
_atom_type_description
_atom_type_scat_dispersion_real
_atom_type_scat_dispersion_imag
_atom_type_scat_source
C C 0.0033 0.0016 'International Tables Vol C Tables 4.2.6.8 and 6.1.1.4'
H H 0.0000 0.0000 'International Tables Vol C Tables 4.2.6.8 and 6.1.1.4'
F F 0.0171 0.0103 'International Tables Vol C Tables 4.2.6.8 and 6.1.1.4'
N N 0.0061 0.0033 'International Tables Vol C Tables 4.2.6.8 and 6.1.1.4'
O O 0.0106 0.0060 'International Tables Vol C Tables 4.2.6.8 and 6.1.1.4'

loop_
_geom_angle_atom_site_label_1
_geom_angle_atom_site_label_2
_geom_angle_atom_site_label_3
_geom_angle
_geom_angle_site_symmetry_1
_geom_angle_site_symmetry_3
_geom_angle_publ_flag
C11 O1 H1 109.5 . . ?
C13 O2 C16 118.36(19) . . ?
C9 N1 C7 119.2(2) . . ?
F1 C1 C3 112.1(2) . . ?
F2 C1 F1 106.3(2) . . ?
F2 C1 F3 106.1(2) . . ?
F2 C1 C3 113.8(2) . . ?
F3 C1 F1 106.2(2) . . ?
F3 C1 C3 111.8(2) . . ?
F4 C2 F5 105.8(2) . . ?
F4 C2 C5 112.2(2) . . ?
F5 C2 C5 111.9(2) . . ?
F6 C2 F4 106.8(2) . . ?
F6 C2 F5 106.6(2) . . ?
F6 C2 C5 113.0(2) . . ?
C4 C3 C1 120.5(2) . . ?
C4 C3 C8 121.0(2) . . ?
C8 C3 C1 118.5(2) . . ?
C3 C4 H4 120.7 . . ?
C3 C4 C5 118.5(2) . . ?
C5 C4 H4 120.7 . . ?
C4 C5 C2 117.9(2) . . ?
C6 C5 C2 121.1(2) . . ?
C6 C5 C4 121.1(2) . . ?
C5 C6 H6 120.0 . . ?
C5 C6 C7 120.0(2) . . ?
C7 C6 H6 120.0 . . ?
C6 C7 N1 123.0(2) . . ?
C8 C7 N1 118.3(2) . . ?
C8 C7 C6 118.7(2) . . ?
C3 C8 C7 120.6(2) . . ?
C3 C8 H8 119.7 . . ?
C7 C8 H8 119.7 . . ?
N1 C9 H9 118.6 . . ?
N1 C9 C10 122.8(2) . . ?
C10 C9 H9 118.6 . . ?
C11 C10 C9 121.9(2) . . ?
C11 C10 C15 118.1(2) . . ?
C15 C10 C9 120.0(2) . . ?
O1 C11 C10 121.5(2) . . ?
O1 C11 C12 117.7(2) . . ?
C12 C11 C10 120.8(2) . . ?
C11 C12 H12 120.4 . . ?
C13 C12 C11 119.2(2) . . ?
C13 C12 H12 120.4 . . ?
O2 C13 C12 123.9(2) . . ?
O2 C13 C14 114.7(2) . . ?
C12 C13 C14 121.4(2) . . ?
C13 C14 H14 120.7 . . ?
C15 C14 C13 118.7(2) . . ?
C15 C14 H14 120.7 . . ?
C10 C15 H15 119.1 . . ?
C14 C15 C10 121.8(2) . . ?
C14 C15 H15 119.1 . . ?
O2 C16 H16A 109.5 . . ?
O2 C16 H16B 109.5 . . ?
O2 C16 H16C 109.5 . . ?
H16A C16 H16B 109.5 . . ?
H16A C16 H16C 109.5 . . ?
H16B C16 H16C 109.5 . . ?

loop_
_geom_bond_atom_site_label_1
_geom_bond_atom_site_label_2
_geom_bond_distance
_geom_bond_site_symmetry_2
_geom_bond_publ_flag
F1 C1 1.328(3) . ?
F2 C1 1.321(3) . ?
F3 C1 1.327(3) . ?
F4 C2 1.337(3) . ?
F5 C2 1.342(3) . ?
F6 C2 1.334(3) . ?
O1 H1 0.8400 . ?
O1 C11 1.357(3) . ?
O2 C13 1.362(3) . ?
O2 C16 1.425(3) . ?
N1 C7 1.410(3) . ?
N1 C9 1.287(3) . ?
C1 C3 1.493(4) . ?
C2 C5 1.496(3) . ?
C3 C4 1.385(3) . ?
C3 C8 1.388(3) . ?
C4 H4 0.9500 . ?
C4 C5 1.397(3) . ?
C5 C6 1.386(3) . ?
C6 H6 0.9500 . ?
C6 C7 1.405(3) . ?
C7 C8 1.391(3) . ?
C8 H8 0.9500 . ?
C9 H9 0.9500 . ?
C9 C10 1.442(3) . ?
C10 C11 1.405(3) . ?
C10 C15 1.407(3) . ?
C11 C12 1.389(3) . ?
C12 H12 0.9500 . ?
C12 C13 1.386(3) . ?
C13 C14 1.399(3) . ?
C14 H14 0.9500 . ?
C14 C15 1.372(3) . ?
C15 H15 0.9500 . ?
C16 H16A 0.9800 . ?
C16 H16B 0.9800 . ?
C16 H16C 0.9800 . ?

loop_
_geom_torsion_atom_site_label_1
_geom_torsion_atom_site_label_2
_geom_torsion_atom_site_label_3
_geom_torsion_atom_site_label_4
_geom_torsion
_geom_torsion_site_symmetry_1
_geom_torsion_site_symmetry_2
_geom_torsion_site_symmetry_3
_geom_torsion_site_symmetry_4
_geom_torsion_publ_flag
F1 C1 C3 C4 120.5(3) . . . . ?
F1 C1 C3 C8 -60.6(3) . . . . ?
F2 C1 C3 C4 -0.1(3) . . . . ?
F2 C1 C3 C8 178.7(2) . . . . ?
F3 C1 C3 C4 -120.3(3) . . . . ?
F3 C1 C3 C8 58.6(3) . . . . ?
F4 C2 C5 C4 -56.9(3) . . . . ?
F4 C2 C5 C6 123.8(2) . . . . ?
F5 C2 C5 C4 61.9(3) . . . . ?
F5 C2 C5 C6 -117.4(2) . . . . ?
F6 C2 C5 C4 -177.8(2) . . . . ?
F6 C2 C5 C6 2.9(3) . . . . ?
O1 C11 C12 C13 176.7(2) . . . . ?
O2 C13 C14 C15 178.6(2) . . . . ?
N1 C7 C8 C3 177.8(2) . . . . ?
N1 C9 C10 C11 -2.8(4) . . . . ?
N1 C9 C10 C15 179.6(2) . . . . ?
C1 C3 C4 C5 179.9(2) . . . . ?
C1 C3 C8 C7 -177.6(2) . . . . ?
C2 C5 C6 C7 178.3(2) . . . . ?
C3 C4 C5 C2 179.5(2) . . . . ?
C3 C4 C5 C6 -1.2(3) . . . . ?
C4 C3 C8 C7 1.2(3) . . . . ?
C4 C5 C6 C7 -1.0(3) . . . . ?
C5 C6 C7 N1 -178.0(2) . . . . ?
C5 C6 C7 C8 3.2(3) . . . . ?
C6 C7 C8 C3 -3.3(3) . . . . ?
C7 N1 C9 C10 -179.1(2) . . . . ?
C8 C3 C4 C5 1.0(3) . . . . ?
C9 N1 C7 C6 35.3(3) . . . . ?
C9 N1 C7 C8 -145.8(2) . . . . ?
C9 C10 C11 O1 3.0(4) . . . . ?
C9 C10 C11 C12 -178.4(2) . . . . ?
C9 C10 C15 C14 -179.8(2) . . . . ?
C10 C11 C12 C13 -1.9(3) . . . . ?
C11 C10 C15 C14 2.5(4) . . . . ?
C11 C12 C13 O2 -176.9(2) . . . . ?
C11 C12 C13 C14 3.0(4) . . . . ?
C12 C13 C14 C15 -1.3(4) . . . . ?
C13 C14 C15 C10 -1.5(4) . . . . ?
C15 C10 C11 O1 -179.4(2) . . . . ?
C15 C10 C11 C12 -0.8(3) . . . . ?
C16 O2 C13 C12 7.7(3) . . . . ?
C16 O2 C13 C14 -172.2(2) . . . . ?
